data_4341209
loop_
_publ_author_name
'Zhang, Sheng'
'Yang, Yang'
'Xia, Zheng-Qiang'
'Liu, Xiang-Yu'
'Yang, Qi'
'Wei, Qing'
'Xie, Gang'
'Chen, San-Ping'
'Gao, Sheng-Li'

_publ_section_title
;
 Eu-MOFs with 2-(4-Carboxyphenyl)imidazo[4,5-f]-1,10-phenanthroline and
 Ditopic Carboxylates as Coligands: Synthesis, Structure, High
 Thermostability, and Luminescence Properties.
;
_journal_issue 20
_journal_name_full 'Inorganic chemistry'
_journal_page_first 10952
_journal_page_last 10963
_journal_paper_doi 10.1021/ic501253c
_journal_volume 53
_journal_year 2014
_chemical_formula_moiety 'C32 H17 Eu N4 O6, 2(H2 O)'
_chemical_formula_sum 'C32 H21 Eu N4 O8'
_chemical_formula_weight 741.49
_chemical_name_systematic
; 
 ? 
;
_space_group_IT_number 61
_symmetry_cell_setting orthorhombic
_symmetry_space_group_name_Hall '-P 2ac 2ab'
_symmetry_space_group_name_H-M 'P b c a'
_atom_sites_solution_hydrogens geom
_atom_sites_solution_primary direct
_atom_sites_solution_secondary difmap
_audit_creation_method SHELXL-97
_cell_angle_alpha 90.00
_cell_angle_beta 90.00
_cell_angle_gamma 90.00
_cell_formula_units_Z 8
_cell_length_a 16.6588(15)
_cell_length_b 17.6541(17)
_cell_length_c 19.2806(18)
_cell_measurement_reflns_used 2029
_cell_measurement_temperature 296(2)
_cell_measurement_theta_max 20.70
_cell_measurement_theta_min 2.31
_cell_volume 5670.3(9)
_computing_structure_refinement 'SHELXL-97 (Sheldrick, 1997)'
_computing_structure_solution 'SHELXS-97 (Sheldrick, 1990)'
_diffrn_ambient_temperature 296(2)
_diffrn_measured_fraction_theta_full 0.979
_diffrn_measured_fraction_theta_max 0.979
_diffrn_measurement_device_type 'Bruker APEX-II CCD'
_diffrn_measurement_method '\f and \w scans'
_diffrn_radiation_monochromator graphite
_diffrn_radiation_source 'fine-focus sealed tube'
_diffrn_radiation_type MoK\a
_diffrn_radiation_wavelength 0.71073
_diffrn_reflns_av_R_equivalents 0.0985
_diffrn_reflns_av_sigmaI/netI 0.0770
_diffrn_reflns_limit_h_max 21
_diffrn_reflns_limit_h_min -10
_diffrn_reflns_limit_k_max 21
_diffrn_reflns_limit_k_min -21
_diffrn_reflns_limit_l_max 23
_diffrn_reflns_limit_l_min -22
_diffrn_reflns_number 30226
_diffrn_reflns_theta_full 26.67
_diffrn_reflns_theta_max 26.67
_diffrn_reflns_theta_min 2.11
_diffrn_standards_number 0
_exptl_absorpt_coefficient_mu 2.274
_exptl_absorpt_correction_T_max 0.779
_exptl_absorpt_correction_T_min 0.554
_exptl_absorpt_correction_type multi-scan
_exptl_crystal_colour brown
_exptl_crystal_density_diffrn 1.737
_exptl_crystal_density_method 'not measured'
_exptl_crystal_description block
_exptl_crystal_F_000 2944
_exptl_crystal_size_max 0.33
_exptl_crystal_size_mid 0.22
_exptl_crystal_size_min 0.11
_refine_diff_density_max 0.547
_refine_diff_density_min -1.161
_refine_diff_density_rms 0.130
_refine_ls_extinction_method none
_refine_ls_goodness_of_fit_ref 1.000
_refine_ls_hydrogen_treatment mixed
_refine_ls_matrix_type full
_refine_ls_number_parameters 406
_refine_ls_number_reflns 5848
_refine_ls_number_restraints 0
_refine_ls_restrained_S_all 1.000
_refine_ls_R_factor_all 0.0793
_refine_ls_R_factor_gt 0.0435
_refine_ls_shift/su_max 0.001
_refine_ls_shift/su_mean 0.000
_refine_ls_structure_factor_coef Fsqd
_refine_ls_weighting_details 'calc w=1/[\s^2^(Fo^2^)+(0.0283P)^2^+0.7372P] where P=(Fo^2^+2Fc^2^)/3'
_refine_ls_weighting_scheme calc
_refine_ls_wR_factor_gt 0.0804
_refine_ls_wR_factor_ref 0.0928
_reflns_number_gt 3825
_reflns_number_total 5848
_reflns_threshold_expression >2sigma(I)
_cod_data_source_file ic501253c_si_005.cif
_cod_data_source_block xb6882
_cod_depositor_comments
;
The following automatic conversions were performed:

'_symmetry_cell_setting' value 'Orthorhombic' changed to
'orthorhombic' according to
/home/saulius/struct/COD-crude-data--automatic-downloads/rss-feeds/ACS/lib/dictionaries/cif_core.dic
dictionary named 'cif_core.dic' version 2.4.2 from
2011-04-26.

'_exptl_absorpt_correction_type' value 'MULTI-SCAN'
changed to 'multi-scan' according to
/home/saulius/struct/COD-crude-data--automatic-downloads/rss-feeds/ACS/lib/dictionaries/cif_core.dic
dictionary named 'cif_core.dic' version 2.4.2 from 2011-04-26.

Automatic conversion script
Id: cif_fix_values 2827 2014-09-09 07:05:25Z andrius 

 Adding full bibliography for 4341208--4341212.cif.
;
_cod_original_sg_symbol_H-M 'Pbca '
_cod_database_code 4341209

loop_
_symmetry_equiv_pos_as_xyz
'x, y, z'
'-x+1/2, -y, z+1/2'
'-x, y+1/2, -z+1/2'
'x+1/2, -y+1/2, -z'
'-x, -y, -z'
'x-1/2, y, -z-1/2'
'x, -y-1/2, z-1/2'
'-x-1/2, y-1/2, z'

loop_
_atom_site_label
_atom_site_type_symbol
_atom_site_fract_x
_atom_site_fract_y
_atom_site_fract_z
_atom_site_U_iso_or_equiv
_atom_site_adp_type
_atom_site_occupancy
_atom_site_symmetry_multiplicity
_atom_site_calc_flag
_atom_site_refinement_flags
Eu1 Eu 0.943622(15) 0.066574(14) 0.572491(13) 0.02159(9) Uani 1 1 d .
C1 C 0.7372(3) 0.0519(3) 0.6054(3) 0.0292(13) Uani 1 1 d .
C2 C 0.7387(3) 0.1065(3) 0.5488(3) 0.0323(14) Uani 1 1 d .
C3 C 0.8130(3) 0.1880(3) 0.4805(3) 0.0392(16) Uani 1 1 d .
H3 H 0.8625 0.2081 0.4679 0.047 Uiso 1 1 calc R
C4 C 0.7451(4) 0.2176(4) 0.4488(4) 0.0504(19) Uani 1 1 d .
H4 H 0.7492 0.2557 0.4157 0.060 Uiso 1 1 calc R
C5 C 0.6717(4) 0.1891(4) 0.4678(3) 0.0469(18) Uani 1 1 d .
H5 H 0.6252 0.2071 0.4466 0.056 Uiso 1 1 calc R
C6 C 0.6666(3) 0.1329(3) 0.5191(3) 0.0347(15) Uani 1 1 d .
C7 C 0.5936(3) 0.1034(4) 0.5467(3) 0.0353(15) Uani 1 1 d .
C8 C 0.5926(3) 0.0564(3) 0.6023(3) 0.0348(15) Uani 1 1 d .
C9 C 0.6637(3) 0.0264(3) 0.6329(3) 0.0312(14) Uani 1 1 d .
C10 C 0.6675(4) -0.0249(4) 0.6880(3) 0.0406(16) Uani 1 1 d .
H10 H 0.6203 -0.0428 0.7080 0.049 Uiso 1 1 calc R
C11 C 0.7397(4) -0.0487(4) 0.7127(3) 0.0427(17) Uani 1 1 d .
H11 H 0.7425 -0.0827 0.7494 0.051 Uiso 1 1 calc R
C12 C 0.8092(3) -0.0211(4) 0.6818(3) 0.0368(15) Uani 1 1 d .
H12 H 0.8583 -0.0381 0.6987 0.044 Uiso 1 1 calc R
C13 C 0.4696(3) 0.0806(3) 0.5734(3) 0.0374(15) Uani 1 1 d .
C14 C 0.3809(3) 0.0789(3) 0.5706(3) 0.0379(15) Uani 1 1 d .
C15 C 0.3367(4) 0.0652(4) 0.6307(4) 0.0535(19) Uani 1 1 d .
H15 H 0.3626 0.0591 0.6731 0.064 Uiso 1 1 calc R
C16 C 0.2541(3) 0.0609(4) 0.6266(3) 0.0467(17) Uani 1 1 d .
H16 H 0.2243 0.0525 0.6666 0.056 Uiso 1 1 calc R
C17 C 0.2149(3) 0.0688(3) 0.5635(3) 0.0294(13) Uani 1 1 d .
C18 C 0.2592(3) 0.0845(3) 0.5052(3) 0.0369(16) Uani 1 1 d .
H18 H 0.2335 0.0905 0.4627 0.044 Uiso 1 1 calc R
C19 C 0.3420(3) 0.0916(3) 0.5093(3) 0.0393(16) Uani 1 1 d .
H19 H 0.3713 0.1051 0.4700 0.047 Uiso 1 1 calc R
C20 C 1.1257(3) 0.0608(3) 0.5596(3) 0.0324(14) Uani 1 1 d .
C21 C 0.9506(3) 0.1576(3) 0.6928(3) 0.0293(13) Uani 1 1 d .
C22 C 0.9650(3) 0.2134(3) 0.7505(3) 0.0304(14) Uani 1 1 d .
C23 C 0.9033(3) 0.2576(4) 0.7717(3) 0.0403(16) Uani 1 1 d .
H23 H 0.8530 0.2524 0.7513 0.048 Uiso 1 1 calc R
C24 C 0.9150(3) 0.3112(3) 0.8243(3) 0.0388(16) Uani 1 1 d .
H24 H 0.8720 0.3412 0.8382 0.047 Uiso 1 1 calc R
C25 C 0.9870(3) 0.3204(3) 0.8554(3) 0.0298(14) Uani 1 1 d .
C26 C 1.0542(3) 0.2768(3) 0.8334(3) 0.0306(13) Uani 1 1 d .
C27 C 1.0434(3) 0.2215(3) 0.7804(3) 0.0322(14) Uani 1 1 d .
C28 C 1.1115(4) 0.1819(3) 0.7555(3) 0.0434(17) Uani 1 1 d .
H28 H 1.1058 0.1467 0.7199 0.052 Uiso 1 1 calc R
C29 C 1.1858(4) 0.1954(4) 0.7837(4) 0.0508(18) Uani 1 1 d .
H29 H 1.2300 0.1691 0.7667 0.061 Uiso 1 1 calc R
C30 C 1.1965(4) 0.2481(4) 0.8375(4) 0.0490(18) Uani 1 1 d .
H30 H 1.2473 0.2565 0.8561 0.059 Uiso 1 1 calc R
C31 C 1.1321(4) 0.2865(4) 0.8620(3) 0.0407(16) Uani 1 1 d .
H31 H 1.1391 0.3203 0.8985 0.049 Uiso 1 1 calc R
C32 C 0.9986(3) 0.1174(3) 0.4080(3) 0.0295(13) Uani 1 1 d .
N1 N 0.8099(2) 0.0282(3) 0.6295(2) 0.0278(11) Uani 1 1 d .
N2 N 0.8122(2) 0.1328(3) 0.5277(2) 0.0284(11) Uani 1 1 d .
N3 N 0.5126(3) 0.0413(3) 0.6200(3) 0.0372(13) Uani 1 1 d .
N4 N 0.5150(3) 0.1186(3) 0.5286(3) 0.0414(14) Uani 1 1 d .
H4A H 0.4987 0.1468 0.4951 0.050 Uiso 1 1 calc R
O1 O 0.9574(2) 0.0887(2) 0.7014(2) 0.0390(11) Uani 1 1 d .
O2 O 0.9303(2) 0.1848(2) 0.6341(2) 0.0450(11) Uani 1 1 d .
O3 O 1.0825(2) 0.0951(3) 0.6014(2) 0.0529(13) Uani 1 1 d .
O4 O 1.0961(2) 0.0176(2) 0.5134(2) 0.0328(10) Uani 1 1 d .
O5 O 1.0215(2) 0.0544(2) 0.3842(2) 0.0342(10) Uani 1 1 d .
O6 O 0.9820(2) 0.1314(2) 0.46993(19) 0.0302(9) Uani 1 1 d .
O7 O 0.5359(3) 0.0719(3) 0.2876(3) 0.0743(16) Uani 1 1 d .
H7WA H 0.5419 0.1132 0.3082 0.111 Uiso 1 1 d R
H7WB H 0.4889 0.0702 0.2683 0.111 Uiso 1 1 d R
O8 O 0.9782(3) 0.3330(3) 0.6088(3) 0.0684(15) Uani 1 1 d .
H8WA H 0.9330 0.3532 0.6149 0.103 Uiso 1 1 d R
H8WB H 0.9678 0.2853 0.6038 0.103 Uiso 1 1 d R

loop_
_atom_site_aniso_label
_atom_site_aniso_U_11
_atom_site_aniso_U_22
_atom_site_aniso_U_33
_atom_site_aniso_U_23
_atom_site_aniso_U_13
_atom_site_aniso_U_12
Eu1 0.01708(14) 0.02702(15) 0.02068(15) -0.00184(13) -0.00030(12) -0.00018(12)
C1 0.030(3) 0.032(3) 0.025(3) -0.001(3) 0.001(3) 0.010(3)
C2 0.019(3) 0.039(4) 0.040(4) -0.006(3) -0.001(3) 0.005(3)
C3 0.028(4) 0.042(4) 0.047(4) 0.015(3) 0.004(3) 0.001(3)
C4 0.027(4) 0.060(4) 0.064(5) 0.035(4) 0.001(3) 0.005(3)
C5 0.024(3) 0.059(5) 0.059(5) 0.015(4) -0.006(3) 0.007(3)
C6 0.022(3) 0.043(4) 0.039(4) 0.011(3) -0.001(3) -0.001(3)
C7 0.020(3) 0.045(4) 0.040(4) 0.008(3) -0.004(3) 0.000(3)
C8 0.020(3) 0.044(4) 0.041(4) 0.007(3) 0.000(3) 0.000(3)
C9 0.015(3) 0.048(4) 0.031(3) 0.006(3) 0.003(2) 0.004(3)
C10 0.026(4) 0.057(4) 0.039(4) 0.008(3) 0.003(3) 0.002(3)
C11 0.031(4) 0.057(5) 0.040(4) 0.018(3) 0.002(3) -0.001(3)
C12 0.024(3) 0.054(4) 0.032(4) 0.005(3) -0.002(3) 0.003(3)
C13 0.016(3) 0.054(4) 0.043(4) 0.003(3) -0.004(3) -0.003(3)
C14 0.017(3) 0.052(4) 0.044(4) -0.004(3) -0.002(3) 0.002(3)
C15 0.025(4) 0.089(6) 0.047(4) 0.012(4) -0.007(3) -0.007(4)
C16 0.023(3) 0.075(5) 0.041(4) 0.008(4) 0.006(3) -0.004(3)
C17 0.017(3) 0.034(3) 0.037(4) -0.010(3) -0.004(3) 0.001(2)
C18 0.024(3) 0.057(4) 0.030(4) -0.004(3) -0.011(3) -0.002(3)
C19 0.035(4) 0.053(4) 0.030(4) 0.000(3) 0.004(3) -0.008(3)
C20 0.022(3) 0.041(4) 0.035(4) -0.007(3) -0.001(3) -0.001(3)
C21 0.024(3) 0.032(3) 0.032(3) -0.002(3) 0.006(3) -0.003(3)
C22 0.033(4) 0.034(3) 0.024(3) -0.002(3) -0.003(3) -0.004(3)
C23 0.022(3) 0.057(4) 0.042(4) -0.018(3) -0.005(3) 0.001(3)
C24 0.024(3) 0.050(4) 0.042(4) -0.012(3) 0.001(3) 0.008(3)
C25 0.030(4) 0.034(3) 0.025(3) -0.008(3) 0.003(3) -0.005(3)
C26 0.033(3) 0.030(3) 0.028(3) -0.001(3) -0.006(3) -0.003(3)
C27 0.034(4) 0.032(3) 0.031(3) -0.004(3) 0.000(3) 0.002(3)
C28 0.047(4) 0.042(4) 0.041(4) -0.007(3) 0.003(3) 0.003(3)
C29 0.043(4) 0.056(5) 0.053(5) -0.009(4) -0.002(3) 0.013(3)
C30 0.025(4) 0.062(5) 0.060(5) -0.005(4) -0.004(3) -0.001(3)
C31 0.040(4) 0.051(4) 0.031(4) -0.009(3) -0.003(3) -0.011(3)
C32 0.021(3) 0.033(3) 0.034(4) 0.004(3) 0.002(3) -0.002(3)
N1 0.021(3) 0.042(3) 0.021(3) -0.004(2) -0.002(2) 0.003(2)
N2 0.016(2) 0.039(3) 0.030(3) 0.001(2) 0.004(2) 0.004(2)
N3 0.017(3) 0.053(3) 0.041(3) 0.010(3) -0.004(2) 0.001(2)
N4 0.025(3) 0.055(4) 0.044(3) 0.018(3) -0.007(2) 0.007(2)
O1 0.050(3) 0.039(3) 0.028(2) -0.0069(19) -0.0065(19) -0.003(2)
O2 0.064(3) 0.038(3) 0.033(3) -0.006(2) -0.012(2) 0.005(2)
O3 0.020(2) 0.084(4) 0.054(3) -0.037(3) -0.002(2) 0.000(2)
O4 0.026(2) 0.038(2) 0.034(2) -0.002(2) -0.0112(18) -0.0024(18)
O5 0.040(2) 0.033(2) 0.030(2) 0.0021(19) 0.0023(18) 0.0038(18)
O6 0.031(2) 0.031(2) 0.029(2) 0.0056(19) 0.0059(18) 0.0051(17)
O7 0.063(4) 0.082(4) 0.078(4) 0.017(3) 0.026(3) 0.008(3)
O8 0.076(4) 0.065(4) 0.064(4) 0.011(3) 0.009(3) -0.007(3)

loop_
_atom_type_symbol
_atom_type_description
_atom_type_scat_dispersion_real
_atom_type_scat_dispersion_imag
_atom_type_scat_source
C C 0.0033 0.0016 'International Tables Vol C Tables 4.2.6.8 and 6.1.1.4'
H H 0.0000 0.0000 'International Tables Vol C Tables 4.2.6.8 and 6.1.1.4'
N N 0.0061 0.0033 'International Tables Vol C Tables 4.2.6.8 and 6.1.1.4'
O O 0.0106 0.0060 'International Tables Vol C Tables 4.2.6.8 and 6.1.1.4'
Eu Eu -0.1578 3.6682 'International Tables Vol C Tables 4.2.6.8 and 6.1.1.4'

loop_
_geom_angle_atom_site_label_1
_geom_angle_atom_site_label_2
_geom_angle_atom_site_label_3
_geom_angle
_geom_angle_site_symmetry_1
_geom_angle_site_symmetry_3
O4 Eu1 O5 75.18(13) 5_756 5_756
O4 Eu1 O6 77.92(13) 5_756 .
O5 Eu1 O6 131.53(13) 5_756 .
O4 Eu1 O2 151.53(13) 5_756 .
O5 Eu1 O2 129.06(14) 5_756 .
O6 Eu1 O2 91.03(14) . .
O4 Eu1 O3 124.56(13) 5_756 .
O5 Eu1 O3 82.67(15) 5_756 .
O6 Eu1 O3 80.47(15) . .
O2 Eu1 O3 78.18(14) . .
O4 Eu1 O1 145.76(13) 5_756 .
O5 Eu1 O1 76.71(13) 5_756 .
O6 Eu1 O1 136.15(13) . .
O2 Eu1 O1 52.42(13) . .
O3 Eu1 O1 69.92(14) . .
O4 Eu1 N1 83.65(13) 5_756 .
O5 Eu1 N1 79.89(14) 5_756 .
O6 Eu1 N1 135.74(13) . .
O2 Eu1 N1 86.46(15) . .
O3 Eu1 N1 141.22(15) . .
O1 Eu1 N1 72.47(13) . .
O4 Eu1 N2 79.18(13) 5_756 .
O5 Eu1 N2 136.25(14) 5_756 .
O6 Eu1 N2 74.70(13) . .
O2 Eu1 N2 72.58(14) . .
O3 Eu1 N2 140.86(16) . .
O1 Eu1 N2 109.29(13) . .
N1 Eu1 N2 62.41(14) . .
O4 Eu1 O4 77.29(12) 5_756 .
O5 Eu1 O4 69.86(12) 5_756 .
O6 Eu1 O4 65.31(11) . .
O2 Eu1 O4 121.94(12) . .
O3 Eu1 O4 47.32(12) . .
O1 Eu1 O4 110.57(11) . .
N1 Eu1 O4 147.41(13) . .
N2 Eu1 O4 136.84(12) . .
O4 Eu1 Eu1 43.83(9) 5_756 5_756
O5 Eu1 Eu1 67.11(9) 5_756 5_756
O6 Eu1 Eu1 65.49(9) . 5_756
O2 Eu1 Eu1 150.75(10) . 5_756
O3 Eu1 Eu1 80.76(10) . 5_756
O1 Eu1 Eu1 135.78(9) . 5_756
N1 Eu1 Eu1 122.39(10) . 5_756
N2 Eu1 Eu1 114.31(10) . 5_756
O4 Eu1 Eu1 33.46(7) . 5_756
N1 C1 C9 123.1(5) . .
N1 C1 C2 116.3(5) . .
C9 C1 C2 120.6(5) . .
N2 C2 C6 121.8(6) . .
N2 C2 C1 117.6(5) . .
C6 C2 C1 120.6(5) . .
N2 C3 C4 124.5(5) . .
N2 C3 H3 117.8 . .
C4 C3 H3 117.8 . .
C5 C4 C3 118.2(6) . .
C5 C4 H4 120.9 . .
C3 C4 H4 120.9 . .
C4 C5 C6 120.0(6) . .
C4 C5 H5 120.0 . .
C6 C5 H5 120.0 . .
C5 C6 C2 118.0(5) . .
C5 C6 C7 124.9(5) . .
C2 C6 C7 117.0(5) . .
C8 C7 N4 107.9(5) . .
C8 C7 C6 121.9(5) . .
N4 C7 C6 130.0(6) . .
C7 C8 N3 108.7(5) . .
C7 C8 C9 123.0(5) . .
N3 C8 C9 128.3(5) . .
C10 C9 C1 117.0(5) . .
C10 C9 C8 126.3(5) . .
C1 C9 C8 116.7(5) . .
C11 C10 C9 120.3(6) . .
C11 C10 H10 119.8 . .
C9 C10 H10 119.8 . .
C10 C11 C12 118.6(6) . .
C10 C11 H11 120.7 . .
C12 C11 H11 120.7 . .
N1 C12 C11 124.1(5) . .
N1 C12 H12 118.0 . .
C11 C12 H12 118.0 . .
N4 C13 N3 113.0(5) . .
N4 C13 C14 123.7(6) . .
N3 C13 C14 123.3(6) . .
C19 C14 C15 119.8(6) . .
C19 C14 C13 120.1(6) . .
C15 C14 C13 120.0(6) . .
C16 C15 C14 119.2(6) . .
C16 C15 H15 120.4 . .
C14 C15 H15 120.4 . .
C15 C16 C17 120.9(6) . .
C15 C16 H16 119.5 . .
C17 C16 H16 119.5 . .
C18 C17 C16 119.0(5) . .
C18 C17 C20 120.8(5) . 1_455
C16 C17 C20 120.1(5) . 1_455
C17 C18 C19 120.4(5) . .
C17 C18 H18 119.8 . .
C19 C18 H18 119.8 . .
C14 C19 C18 120.3(6) . .
C14 C19 H19 119.8 . .
C18 C19 H19 119.8 . .
O3 C20 O4 121.6(5) . .
O3 C20 C17 120.0(5) . 1_655
O4 C20 C17 118.4(5) . 1_655
O1 C21 O2 121.0(5) . .
O1 C21 C22 122.1(5) . .
O2 C21 C22 116.9(5) . .
C23 C22 C27 120.8(5) . .
C23 C22 C21 118.7(5) . .
C27 C22 C21 120.5(5) . .
C22 C23 C24 120.2(5) . .
C22 C23 H23 119.9 . .
C24 C23 H23 119.9 . .
C25 C24 C23 121.7(5) . .
C25 C24 H24 119.1 . .
C23 C24 H24 119.1 . .
C24 C25 C26 120.1(5) . .
C24 C25 C32 120.0(5) . 7_566
C26 C25 C32 119.6(5) . 7_566
C31 C26 C25 122.6(5) . .
C31 C26 C27 118.4(5) . .
C25 C26 C27 119.0(5) . .
C28 C27 C26 118.8(5) . .
C28 C27 C22 122.9(6) . .
C26 C27 C22 118.1(5) . .
C29 C28 C27 120.1(6) . .
C29 C28 H28 119.9 . .
C27 C28 H28 119.9 . .
C28 C29 C30 121.4(6) . .
C28 C29 H29 119.3 . .
C30 C29 H29 119.3 . .
C31 C30 C29 119.2(6) . .
C31 C30 H30 120.4 . .
C29 C30 H30 120.4 . .
C30 C31 C26 121.9(6) . .
C30 C31 H31 119.0 . .
C26 C31 H31 119.0 . .
O6 C32 O5 125.9(5) . .
O6 C32 C25 118.1(5) . 7_565
O5 C32 C25 115.9(5) . 7_565
C12 N1 C1 116.8(5) . .
C12 N1 Eu1 120.2(3) . .
C1 N1 Eu1 122.8(4) . .
C3 N2 C2 117.4(5) . .
C3 N2 Eu1 122.7(3) . .
C2 N2 Eu1 119.7(4) . .
C13 N3 C8 104.3(5) . .
C13 N4 C7 106.1(5) . .
C13 N4 H4A 127.0 . .
C7 N4 H4A 127.0 . .
C21 O1 Eu1 90.7(3) . .
C21 O2 Eu1 95.0(3) . .
C20 O3 Eu1 107.6(4) . .
C20 O4 Eu1 173.7(4) . 5_756
C20 O4 Eu1 83.4(3) . .
Eu1 O4 Eu1 102.71(12) 5_756 .
C32 O5 Eu1 137.9(4) . 5_756
C32 O6 Eu1 139.5(4) . .
H7WA O7 H7WB 110.0 . .
H8WA O8 H8WB 104.5 . .

loop_
_geom_bond_atom_site_label_1
_geom_bond_atom_site_label_2
_geom_bond_distance
_geom_bond_site_symmetry_2
Eu1 O4 2.321(4) 5_756
Eu1 O5 2.365(4) 5_756
Eu1 O6 2.372(4) .
Eu1 O2 2.411(4) .
Eu1 O3 2.433(4) .
Eu1 O1 2.526(4) .
Eu1 N1 2.575(4) .
Eu1 N2 2.628(4) .
Eu1 O4 2.916(4) .
Eu1 Eu1 4.1070(6) 5_756
C1 N1 1.363(6) .
C1 C9 1.408(7) .
C1 C2 1.456(8) .
C2 N2 1.370(7) .
C2 C6 1.411(7) .
C3 N2 1.334(7) .
C3 C4 1.388(8) .
C3 H3 0.9300 .
C4 C5 1.371(8) .
C4 H4 0.9300 .
C5 C6 1.403(8) .
C5 H5 0.9300 .
C6 C7 1.427(7) .
C7 C8 1.357(8) .
C7 N4 1.381(7) .
C8 N3 1.401(7) .
C8 C9 1.425(7) .
C9 C10 1.398(8) .
C10 C11 1.360(8) .
C10 H10 0.9300 .
C11 C12 1.390(8) .
C11 H11 0.9300 .
C12 N1 1.331(7) .
C12 H12 0.9300 .
C13 N4 1.331(7) .
C13 N3 1.343(7) .
C13 C14 1.478(8) .
C14 C19 1.367(8) .
C14 C15 1.394(8) .
C15 C16 1.380(7) .
C15 H15 0.9300 .
C16 C17 1.388(8) .
C16 H16 0.9300 .
C17 C18 1.373(8) .
C17 C20 1.496(7) 1_455
C18 C19 1.388(7) .
C18 H18 0.9300 .
C19 H19 0.9300 .
C20 O3 1.238(6) .
C20 O4 1.272(6) .
C20 C17 1.496(7) 1_655
C21 O1 1.234(6) .
C21 O2 1.275(7) .
C21 C22 1.504(7) .
C22 C23 1.354(7) .
C22 C27 1.436(7) .
C23 C24 1.400(8) .
C23 H23 0.9300 .
C24 C25 1.351(7) .
C24 H24 0.9300 .
C25 C26 1.423(7) .
C25 C32 1.507(7) 7_566
C26 C31 1.420(7) .
C26 C27 1.425(8) .
C27 C28 1.415(8) .
C28 C29 1.374(8) .
C28 H28 0.9300 .
C29 C30 1.406(9) .
C29 H29 0.9300 .
C30 C31 1.355(8) .
C30 H30 0.9300 .
C31 H31 0.9300 .
C32 O6 1.250(6) .
C32 O5 1.263(6) .
C32 C25 1.507(7) 7_565
N4 H4A 0.8600 .
O4 Eu1 2.321(4) 5_756
O5 Eu1 2.365(4) 5_756
O7 H7WA 0.8366 .
O7 H7WB 0.8673 .
O8 H8WA 0.8414 .
O8 H8WB 0.8655 .

loop_
_geom_hbond_atom_site_label_D
_geom_hbond_atom_site_label_H
_geom_hbond_atom_site_label_A
_geom_hbond_distance_DH
_geom_hbond_distance_HA
_geom_hbond_distance_DA
_geom_hbond_angle_DHA
_geom_hbond_site_symmetry_A
N4 H4A O8 0.86 2.06 2.849(7) 151.9 4_456
O7 H7WA O8 0.84 2.14 2.781(7) 132.9 4_456
O7 H7WB O1 0.87 3.21 3.288(7) 87.2 2_654
O7 H7WB O5 0.87 3.00 3.336(7) 105.1 6_556
O8 H8WB O2 0.87 1.97 2.778(6) 155.1 .
